data_4033679
loop_
_publ_author_name
'Qian, Jing'
'Lin, Zhenwei'
'Wang, Zaibin'
'Peng, Zhixing'
'Wu, Li'
'Lu, Ping'
'Wang, Yanguang'

_publ_section_title
;
 Copper-Carbene-Triggered Electrophilic Cyclization of
 o-Hydroxyarylenaminones with 3-Diazoindolin-2-imines: Synthesis of
 3-Indolyl-4 H-chromen-4-ones and Pyrido[2,3- b:6,5- b']diindoles.
;
_journal_issue 10
_journal_name_full 'The Journal of organic chemistry'
_journal_page_first 6395
_journal_page_last 6404
_journal_paper_doi 10.1021/acs.joc.9b00755
_journal_volume 84
_journal_year 2019
_chemical_formula_moiety 'C H Cl3, C25 H19 F N2 O4 S'
_chemical_formula_sum 'C26 H20 Cl3 F N2 O4 S'
_chemical_formula_weight 581.85
_space_group_crystal_system monoclinic
_space_group_IT_number 14
_space_group_name_Hall '-P 2ybc'
_space_group_name_H-M_alt 'P 1 21/c 1'
_atom_sites_solution_hydrogens geom
_atom_sites_solution_primary dual
_audit_creation_date 2019-01-03
_audit_creation_method
;
Olex2 1.2
(compiled 2018.05.29 svn.r3508 for OlexSys, GUI svn.r5506)
;
_cell_angle_alpha 90
_cell_angle_beta 94.775(2)
_cell_angle_gamma 90
_cell_formula_units_Z 4
_cell_length_a 6.1110(3)
_cell_length_b 16.2539(9)
_cell_length_c 26.4398(13)
_cell_measurement_reflns_used 9943
_cell_measurement_temperature 296(2)
_cell_measurement_theta_max 30.27
_cell_measurement_theta_min 2.51
_cell_volume 2617.1(2)
_computing_cell_refinement 'SAINT V8.38A (?, 2016)'
_computing_data_reduction 'SAINT V8.38A (?, 2016)'
_computing_molecular_graphics 'Olex2 (Dolomanov et al., 2009)'
_computing_publication_material 'Olex2 (Dolomanov et al., 2009)'
_computing_structure_refinement 'ShelXL (Sheldrick, 2015)'
_computing_structure_solution 'ShelXT (Sheldrick, 2015)'
_diffrn_ambient_temperature 295.7
_diffrn_measured_fraction_theta_full 0.993
_diffrn_measured_fraction_theta_max 0.992
_diffrn_measurement_device_type 'Bruker APEX-II CCD'
_diffrn_measurement_method '\f and \w scans'
_diffrn_radiation_type MoK\a
_diffrn_radiation_wavelength 0.71073
_diffrn_reflns_av_R_equivalents 0.0413
_diffrn_reflns_av_unetI/netI 0.0400
_diffrn_reflns_Laue_measured_fraction_full 0.993
_diffrn_reflns_Laue_measured_fraction_max 0.992
_diffrn_reflns_limit_h_max 8
_diffrn_reflns_limit_h_min -8
_diffrn_reflns_limit_k_max 23
_diffrn_reflns_limit_k_min -22
_diffrn_reflns_limit_l_max 37
_diffrn_reflns_limit_l_min -37
_diffrn_reflns_number 31783
_diffrn_reflns_point_group_measured_fraction_full 0.993
_diffrn_reflns_point_group_measured_fraction_max 0.992
_diffrn_reflns_theta_full 25.242
_diffrn_reflns_theta_max 30.564
_diffrn_reflns_theta_min 2.506
_diffrn_standards_number 0
_exptl_absorpt_coefficient_mu 0.474
_exptl_absorpt_correction_T_max 0.7461
_exptl_absorpt_correction_T_min 0.6064
_exptl_absorpt_correction_type multi-scan
_exptl_absorpt_process_details
;
SADABS-2016/2 (Bruker,2016/2) was used for absorption correction.
wR2(int) was 0.1465 before and 0.0682 after correction.
The Ratio of minimum to maximum transmission is 0.8128.
The \l/2 correction factor is Not present.
;
_exptl_crystal_colour colourless
_exptl_crystal_colour_primary colourless
_exptl_crystal_density_diffrn 1.477
_exptl_crystal_description block
_exptl_crystal_F_000 1192
_exptl_crystal_size_max 0.561
_exptl_crystal_size_mid 0.42
_exptl_crystal_size_min 0.182
_refine_diff_density_max 0.639
_refine_diff_density_min -0.635
_refine_diff_density_rms 0.075
_refine_ls_extinction_method none
_refine_ls_goodness_of_fit_ref 1.069
_refine_ls_hydrogen_treatment constr
_refine_ls_matrix_type full
_refine_ls_number_parameters 336
_refine_ls_number_reflns 7964
_refine_ls_number_restraints 0
_refine_ls_restrained_S_all 1.069
_refine_ls_R_factor_all 0.0843
_refine_ls_R_factor_gt 0.0688
_refine_ls_shift/su_max 0.001
_refine_ls_shift/su_mean 0.000
_refine_ls_structure_factor_coef Fsqd
_refine_ls_weighting_details 'w=1/[\s^2^(Fo^2^)+(0.1112P)^2^+1.3905P] where P=(Fo^2^+2Fc^2^)/3'
_refine_ls_weighting_scheme calc
_refine_ls_wR_factor_gt 0.2022
_refine_ls_wR_factor_ref 0.2163
_reflns_Friedel_coverage 0.000
_reflns_number_gt 6105
_reflns_number_total 7964
_reflns_threshold_expression 'I > 2\s(I)'
_cod_data_source_file jo9b00755_si_006.cif
_cod_data_source_block 190102_qj4_48_1_0m
_cod_database_code 4033679
_shelx_shelxl_version_number 2016/6
_shelx_space_group_comment
;
The symmetry employed for this shelxl refinement is uniquely defined
by the following loop, which should always be used as a source of
symmetry information in preference to the above space-group names.
They are only intended as comments.
;
_shelx_estimated_absorpt_t_max 0.919
_shelx_estimated_absorpt_t_min 0.777
_olex2_refinement_description
;
1. Fixed Uiso
 At 1.2 times of:
  All C(H) groups
 At 1.5 times of:
  All C(H,H,H) groups
2.a Ternary CH refined with riding coordinates:
 C26(H26)
2.b Aromatic/amide H refined with riding coordinates:
 C1(H1), C2(H2), C3(H3), C4(H4), C13(H13), C14(H14), C15(H15), C16(H16),
 C17(H17), C19(H19), C20(H20), C22(H22), C23(H23)
2.c Idealised Me refined as rotating group:
 C24(H24A,H24B,H24C), C25(H25A,H25B,H25C)
;
_olex2_submission_special_instructions 'No special instructions were received'

loop_
_space_group_symop_operation_xyz
'x, y, z'
'-x, y+1/2, -z+1/2'
'-x, -y, -z'
'x, -y-1/2, z-1/2'

loop_
_atom_site_label
_atom_site_type_symbol
_atom_site_fract_x
_atom_site_fract_y
_atom_site_fract_z
_atom_site_U_iso_or_equiv
_atom_site_adp_type
_atom_site_occupancy
_atom_site_site_symmetry_order
_atom_site_calc_flag
_atom_site_refinement_flags_posn
Cl1 Cl 0.6234(3) 0.69838(13) 0.99383(7) 0.1439(7) Uani 1 1 d .
Cl2 Cl 1.0385(2) 0.65885(11) 0.95963(7) 0.1327(6) Uani 1 1 d .
Cl3 Cl 0.7195(3) 0.53301(11) 0.96427(8) 0.1456(7) Uani 1 1 d .
C26 C 0.7602(8) 0.6355(3) 0.95305(16) 0.0911(12) Uani 1 1 d .
H26 H 0.703777 0.647652 0.918066 0.109 Uiso 1 1 calc R
S1 S 0.64558(8) 0.68423(3) 0.68122(2) 0.03761(15) Uani 1 1 d .
F1 F 1.1149(2) 0.59419(9) 0.73769(5) 0.0474(3) Uani 1 1 d .
O1 O 0.6369(3) 0.66762(11) 0.83336(7) 0.0501(4) Uani 1 1 d .
O2 O 1.1264(3) 0.82090(11) 0.79592(7) 0.0508(4) Uani 1 1 d .
O3 O 0.8691(3) 0.70139(13) 0.67191(7) 0.0534(4) Uani 1 1 d .
O4 O 0.5279(3) 0.74641(11) 0.70644(7) 0.0506(4) Uani 1 1 d .
N1 N 0.6923(3) 0.49736(11) 0.76963(7) 0.0385(4) Uani 1 1 d .
N2 N 0.6147(3) 0.59669(12) 0.70878(7) 0.0390(4) Uani 1 1 d .
C1 C 1.1860(5) 0.53296(18) 0.85032(10) 0.0554(6) Uani 1 1 d .
H1 H 1.292117 0.574005 0.853992 0.067 Uiso 1 1 calc R
C2 C 1.1976(6) 0.4622(2) 0.88139(12) 0.0703(9) Uani 1 1 d .
H2 H 1.313225 0.456316 0.906312 0.084 Uiso 1 1 calc R
C3 C 1.0410(7) 0.4023(2) 0.87526(13) 0.0744(10) Uani 1 1 d .
H3 H 1.054663 0.355793 0.895807 0.089 Uiso 1 1 calc R
C4 C 0.8616(6) 0.40820(17) 0.83941(11) 0.0601(7) Uani 1 1 d .
H4 H 0.754347 0.367548 0.835892 0.072 Uiso 1 1 calc R
C5 C 0.8518(4) 0.47757(14) 0.80941(9) 0.0431(5) Uani 1 1 d .
C6 C 1.0102(4) 0.53845(14) 0.81429(9) 0.0424(5) Uani 1 1 d .
C7 C 0.9601(3) 0.60155(13) 0.77343(8) 0.0373(4) Uani 1 1 d .
C8 C 0.7380(3) 0.56941(12) 0.74743(7) 0.0342(4) Uani 1 1 d .
C9 C 0.9570(3) 0.68912(13) 0.79138(8) 0.0355(4) Uani 1 1 d .
C10 C 0.7837(3) 0.71471(13) 0.82217(8) 0.0360(4) Uani 1 1 d .
C11 C 0.7979(4) 0.80075(13) 0.83886(8) 0.0373(4) Uani 1 1 d .
C12 C 0.9688(4) 0.85015(14) 0.82522(8) 0.0409(4) Uani 1 1 d .
C13 C 1.1142(4) 0.74204(15) 0.78024(9) 0.0440(5) Uani 1 1 d .
H13 H 1.222070 0.723039 0.760333 0.053 Uiso 1 1 calc R
C14 C 0.6426(4) 0.83561(16) 0.86832(9) 0.0487(5) Uani 1 1 d .
H14 H 0.526780 0.803877 0.878109 0.058 Uiso 1 1 calc R
C15 C 0.6606(5) 0.91706(18) 0.88294(11) 0.0598(7) Uani 1 1 d .
H15 H 0.556370 0.940022 0.902421 0.072 Uiso 1 1 calc R
C16 C 0.8327(6) 0.96458(16) 0.86878(11) 0.0592(7) Uani 1 1 d .
H16 H 0.842991 1.019377 0.878826 0.071 Uiso 1 1 calc R
C17 C 0.9881(5) 0.93212(15) 0.84018(10) 0.0528(6) Uani 1 1 d .
H17 H 1.104260 0.964193 0.830921 0.063 Uiso 1 1 calc R
C18 C 0.5016(4) 0.66376(13) 0.62177(8) 0.0376(4) Uani 1 1 d .
C19 C 0.6051(4) 0.62012(16) 0.58551(9) 0.0472(5) Uani 1 1 d .
H19 H 0.747957 0.601173 0.592659 0.057 Uiso 1 1 calc R
C20 C 0.4950(5) 0.60503(18) 0.53887(10) 0.0558(6) Uani 1 1 d .
H20 H 0.564266 0.575420 0.514672 0.067 Uiso 1 1 calc R
C21 C 0.2813(5) 0.63344(18) 0.52732(10) 0.0542(6) Uani 1 1 d .
C22 C 0.1827(4) 0.67717(17) 0.56403(11) 0.0523(6) Uani 1 1 d .
H22 H 0.040577 0.696826 0.556817 0.063 Uiso 1 1 calc R
C23 C 0.2900(4) 0.69247(15) 0.61127(9) 0.0454(5) Uani 1 1 d .
H23 H 0.220591 0.721684 0.635609 0.055 Uiso 1 1 calc R
C24 C 0.1594(7) 0.6160(3) 0.47653(13) 0.0856(11) Uani 1 1 d .
H24A H 0.011085 0.635438 0.476582 0.128 Uiso 1 1 calc GR
H24B H 0.158467 0.557755 0.470325 0.128 Uiso 1 1 calc GR
H24C H 0.230869 0.643532 0.450344 0.128 Uiso 1 1 calc GR
C25 C 0.5023(4) 0.44661(14) 0.75479(9) 0.0423(4) Uani 1 1 d .
H25A H 0.410081 0.474419 0.729037 0.063 Uiso 1 1 calc GR
H25B H 0.421259 0.436748 0.783774 0.063 Uiso 1 1 calc GR
H25C H 0.549943 0.395100 0.741735 0.063 Uiso 1 1 calc GR

loop_
_atom_site_aniso_label
_atom_site_aniso_U_11
_atom_site_aniso_U_22
_atom_site_aniso_U_33
_atom_site_aniso_U_23
_atom_site_aniso_U_13
_atom_site_aniso_U_12
Cl1 0.1094(10) 0.1701(17) 0.1538(14) -0.0455(12) 0.0202(9) 0.0385(11)
Cl2 0.0944(9) 0.1208(12) 0.1872(16) -0.0480(11) 0.0385(9) -0.0295(8)
Cl3 0.1382(13) 0.1083(12) 0.1918(17) -0.0145(11) 0.0223(12) -0.0415(10)
C26 0.094(3) 0.106(3) 0.073(2) -0.002(2) 0.0057(19) -0.011(2)
S1 0.0372(3) 0.0339(3) 0.0426(3) 0.00193(18) 0.00874(19) -0.00168(18)
F1 0.0366(6) 0.0512(8) 0.0562(8) -0.0111(6) 0.0134(5) 0.0045(6)
O1 0.0464(9) 0.0420(9) 0.0649(10) -0.0062(7) 0.0222(8) -0.0113(7)
O2 0.0514(10) 0.0402(9) 0.0629(10) -0.0068(7) 0.0176(8) -0.0163(7)
O3 0.0400(9) 0.0609(12) 0.0601(10) 0.0085(8) 0.0096(7) -0.0125(8)
O4 0.0632(11) 0.0373(9) 0.0526(9) -0.0040(7) 0.0130(8) 0.0062(7)
N1 0.0425(9) 0.0274(8) 0.0447(9) -0.0006(6) -0.0008(7) -0.0012(7)
N2 0.0378(9) 0.0348(9) 0.0444(9) 0.0025(7) 0.0036(7) -0.0029(7)
C1 0.0532(14) 0.0521(15) 0.0583(14) -0.0061(11) -0.0113(11) 0.0019(11)
C2 0.079(2) 0.0620(19) 0.0647(17) 0.0025(14) -0.0254(15) 0.0074(15)
C3 0.096(2) 0.0517(17) 0.0696(18) 0.0148(13) -0.0258(17) 0.0021(16)
C4 0.0797(19) 0.0371(12) 0.0601(14) 0.0070(10) -0.0140(13) -0.0038(12)
C5 0.0496(12) 0.0316(10) 0.0468(11) -0.0033(8) -0.0032(9) 0.0018(8)
C6 0.0440(11) 0.0346(10) 0.0479(11) -0.0045(8) -0.0007(9) 0.0049(8)
C7 0.0340(9) 0.0333(10) 0.0452(10) -0.0056(7) 0.0067(7) 0.0009(7)
C8 0.0343(9) 0.0289(9) 0.0399(9) -0.0032(7) 0.0065(7) 0.0003(7)
C9 0.0314(9) 0.0328(10) 0.0429(10) -0.0045(7) 0.0061(7) -0.0033(7)
C10 0.0352(9) 0.0325(9) 0.0410(9) -0.0020(7) 0.0077(7) -0.0024(7)
C11 0.0428(10) 0.0301(9) 0.0389(9) -0.0025(7) 0.0035(8) 0.0010(8)
C12 0.0476(12) 0.0343(10) 0.0405(10) -0.0007(8) 0.0022(8) -0.0046(8)
C13 0.0399(11) 0.0413(12) 0.0524(12) -0.0064(9) 0.0139(9) -0.0064(9)
C14 0.0525(13) 0.0436(13) 0.0510(12) -0.0065(9) 0.0105(10) 0.0051(10)
C15 0.0738(18) 0.0474(15) 0.0583(14) -0.0140(11) 0.0066(13) 0.0154(13)
C16 0.085(2) 0.0331(12) 0.0571(14) -0.0087(10) -0.0071(13) 0.0078(12)
C17 0.0696(16) 0.0327(11) 0.0543(13) -0.0004(9) -0.0049(11) -0.0086(11)
C18 0.0383(10) 0.0337(10) 0.0418(10) 0.0051(7) 0.0084(8) 0.0010(8)
C19 0.0439(12) 0.0480(13) 0.0505(12) 0.0003(9) 0.0093(9) 0.0080(10)
C20 0.0665(16) 0.0555(16) 0.0466(12) -0.0043(10) 0.0118(11) 0.0071(12)
C21 0.0630(16) 0.0491(14) 0.0496(12) 0.0040(10) -0.0017(11) -0.0037(12)
C22 0.0425(12) 0.0516(15) 0.0622(14) 0.0054(11) 0.0009(10) 0.0041(10)
C23 0.0394(11) 0.0448(12) 0.0529(12) 0.0004(9) 0.0088(9) 0.0045(9)
C24 0.099(3) 0.091(3) 0.0620(18) -0.0085(18) -0.0214(18) 0.003(2)
C25 0.0416(11) 0.0319(10) 0.0528(12) -0.0008(8) 0.0015(9) -0.0041(8)

loop_
_atom_type_symbol
_atom_type_description
_atom_type_scat_dispersion_real
_atom_type_scat_dispersion_imag
_atom_type_scat_source
C C 0.0033 0.0016 'International Tables Vol C Tables 4.2.6.8 and 6.1.1.4'
H H 0.0000 0.0000 'International Tables Vol C Tables 4.2.6.8 and 6.1.1.4'
Cl Cl 0.1484 0.1585 'International Tables Vol C Tables 4.2.6.8 and 6.1.1.4'
F F 0.0171 0.0103 'International Tables Vol C Tables 4.2.6.8 and 6.1.1.4'
N N 0.0061 0.0033 'International Tables Vol C Tables 4.2.6.8 and 6.1.1.4'
O O 0.0106 0.0060 'International Tables Vol C Tables 4.2.6.8 and 6.1.1.4'
S S 0.1246 0.1234 'International Tables Vol C Tables 4.2.6.8 and 6.1.1.4'

loop_
_geom_angle_atom_site_label_1
_geom_angle_atom_site_label_2
_geom_angle_atom_site_label_3
_geom_angle
Cl1 C26 H26 108.4
Cl2 C26 Cl1 108.9(3)
Cl2 C26 H26 108.4
Cl3 C26 Cl1 112.2(3)
Cl3 C26 Cl2 110.5(3)
Cl3 C26 H26 108.4
O3 S1 O4 117.60(12)
O3 S1 N2 113.37(11)
O3 S1 C18 107.13(11)
O4 S1 N2 109.16(10)
O4 S1 C18 108.29(11)
N2 S1 C18 99.62(10)
C13 O2 C12 118.72(18)
C5 N1 C25 124.03(19)
C8 N1 C5 111.52(18)
C8 N1 C25 124.45(18)
C8 N2 S1 125.05(16)
C2 C1 H1 121.5
C6 C1 H1 121.5
C6 C1 C2 117.0(3)
C1 C2 H2 119.6
C3 C2 C1 120.7(3)
C3 C2 H2 119.6
C2 C3 H3 118.8
C2 C3 C4 122.4(3)
C4 C3 H3 118.8
C3 C4 H4 121.8
C5 C4 C3 116.3(3)
C5 C4 H4 121.8
C4 C5 N1 127.6(2)
C4 C5 C6 122.4(2)
C6 C5 N1 110.0(2)
C1 C6 C5 121.2(2)
C1 C6 C7 129.9(2)
C5 C6 C7 108.80(19)
F1 C7 C6 108.61(17)
F1 C7 C8 106.66(16)
F1 C7 C9 108.80(17)
C6 C7 C8 101.89(17)
C9 C7 C6 115.28(18)
C9 C7 C8 115.05(17)
N1 C8 C7 107.64(17)
N2 C8 N1 120.78(19)
N2 C8 C7 131.33(19)
C10 C9 C7 118.61(18)
C13 C9 C7 120.72(19)
C13 C9 C10 120.7(2)
O1 C10 C9 122.4(2)
O1 C10 C11 123.06(19)
C9 C10 C11 114.51(18)
C12 C11 C10 120.01(19)
C12 C11 C14 118.1(2)
C14 C11 C10 121.9(2)
O2 C12 C11 121.7(2)
O2 C12 C17 116.5(2)
C11 C12 C17 121.8(2)
O2 C13 H13 117.8
C9 C13 O2 124.4(2)
C9 C13 H13 117.8
C11 C14 H14 119.9
C15 C14 C11 120.2(3)
C15 C14 H14 119.9
C14 C15 H15 119.8
C14 C15 C16 120.3(3)
C16 C15 H15 119.8
C15 C16 H16 119.6
C17 C16 C15 120.9(2)
C17 C16 H16 119.6
C12 C17 H17 120.7
C16 C17 C12 118.7(3)
C16 C17 H17 120.7
C19 C18 S1 119.27(17)
C23 C18 S1 120.23(17)
C23 C18 C19 120.5(2)
C18 C19 H19 120.2
C20 C19 C18 119.6(2)
C20 C19 H19 120.2
C19 C20 H20 119.5
C19 C20 C21 121.1(2)
C21 C20 H20 119.5
C20 C21 C24 121.1(3)
C22 C21 C20 118.2(2)
C22 C21 C24 120.7(3)
C21 C22 H22 119.2
C21 C22 C23 121.7(2)
C23 C22 H22 119.2
C18 C23 C22 119.1(2)
C18 C23 H23 120.5
C22 C23 H23 120.5
C21 C24 H24A 109.5
C21 C24 H24B 109.5
C21 C24 H24C 109.5
H24A C24 H24B 109.5
H24A C24 H24C 109.5
H24B C24 H24C 109.5
N1 C25 H25A 109.5
N1 C25 H25B 109.5
N1 C25 H25C 109.5
H25A C25 H25B 109.5
H25A C25 H25C 109.5
H25B C25 H25C 109.5

loop_
_geom_bond_atom_site_label_1
_geom_bond_atom_site_label_2
_geom_bond_distance
Cl1 C26 1.749(5)
Cl2 C26 1.737(5)
Cl3 C26 1.713(5)
C26 H26 0.9800
S1 O3 1.4355(18)
S1 O4 1.4363(17)
S1 N2 1.6169(19)
S1 C18 1.768(2)
F1 C7 1.397(2)
O1 C10 1.234(3)
O2 C12 1.370(3)
O2 C13 1.347(3)
N1 C5 1.411(3)
N1 C8 1.350(3)
N1 C25 1.451(3)
N2 C8 1.296(3)
C1 H1 0.9300
C1 C2 1.412(4)
C1 C6 1.378(3)
C2 H2 0.9300
C2 C3 1.366(5)
C3 H3 0.9300
C3 C4 1.391(4)
C4 H4 0.9300
C4 C5 1.377(3)
C5 C6 1.383(3)
C6 C7 1.503(3)
C7 C8 1.560(3)
C7 C9 1.501(3)
C9 C10 1.449(3)
C9 C13 1.340(3)
C10 C11 1.467(3)
C11 C12 1.389(3)
C11 C14 1.397(3)
C12 C17 1.392(3)
C13 H13 0.9300
C14 H14 0.9300
C14 C15 1.381(4)
C15 H15 0.9300
C15 C16 1.381(5)
C16 H16 0.9300
C16 C17 1.368(4)
C17 H17 0.9300
C18 C19 1.387(3)
C18 C23 1.381(3)
C19 H19 0.9300
C19 C20 1.377(4)
C20 H20 0.9300
C20 C21 1.395(4)
C21 C22 1.381(4)
C21 C24 1.508(4)
C22 H22 0.9300
C22 C23 1.384(4)
C23 H23 0.9300
C24 H24A 0.9600
C24 H24B 0.9600
C24 H24C 0.9600
C25 H25A 0.9600
C25 H25B 0.9600
C25 H25C 0.9600
